data_2234669
loop_
_publ_author_name
'Akkurt, Mehmet'
'Cihan-\"Ust\"unda\(g, G\"ok\,ce'
'\,Capan, G\"ultaze'
'T\"urktekin-\,Celikesir, Sevim'
'Tahir, Muhammad Nawaz'

_publ_section_title
;
 5-Chloro-4'-ethyl-3<i>H</i>-spiro[1,3-benzothiazole-2,1'-cyclohexane]
;
_journal_coeditor_code HG5210
_journal_issue 5
_journal_name_full 'Acta Crystallographica Section E'
_journal_page_first o1466
_journal_paper_doi 10.1107/S1600536812016479
_journal_volume 68
_journal_year 2012
_chemical_formula_iupac 'C14 H18 Cl N S'
_chemical_formula_moiety 'C14 H18 Cl N S'
_chemical_formula_sum 'C14 H18 Cl N S'
_chemical_formula_weight 267.81
_chemical_name_systematic
;
5-Chloro-4'-ethyl-3<i>H</i>-spiro[1,3-benzothiazole-2,1'-cyclohexane]
;
_space_group_IT_number 19
_symmetry_cell_setting orthorhombic
_symmetry_space_group_name_Hall 'P 2ac 2ab'
_symmetry_space_group_name_H-M 'P 21 21 21'
_atom_sites_solution_hydrogens geom
_atom_sites_solution_primary direct
_atom_sites_solution_secondary difmap
_cell_angle_alpha 90
_cell_angle_beta 90
_cell_angle_gamma 90
_cell_formula_units_Z 4
_cell_length_a 8.989(3)
_cell_length_b 11.163(4)
_cell_length_c 13.722(4)
_cell_measurement_reflns_used 859
_cell_measurement_temperature 296(2)
_cell_measurement_theta_max 20
_cell_measurement_theta_min 3.5
_cell_volume 1376.9(8)
_computing_cell_refinement 'SAINT (Bruker, 2009)'
_computing_data_collection 'APEX2 (Bruker, 2009)'
_computing_data_reduction 'SAINT (Bruker, 2009)'
_computing_molecular_graphics 'ORTEP-3 for Windows (Farrugia, 1997) and PLATON (Spek, 2009)'
_computing_publication_material 'WinGX (Farrugia, 1999) and PLATON (Spek, 2009)'
_computing_structure_refinement 'SHELXL97 (Sheldrick, 2008)'
_computing_structure_solution 'SIR97 (Altomare <i>et al.</i>, 1999)'
_diffrn_ambient_temperature 296(2)
_diffrn_measured_fraction_theta_full 0.995
_diffrn_measured_fraction_theta_max 0.995
_diffrn_measurement_device_type 'Bruker Kappa APEXII CCD'
_diffrn_measurement_method \w
_diffrn_radiation_monochromator graphite
_diffrn_radiation_source 'fine-focus sealed tube'
_diffrn_radiation_type MoK\a
_diffrn_radiation_wavelength 0.71073
_diffrn_reflns_av_R_equivalents 0.0201
_diffrn_reflns_av_sigmaI/netI 0.0295
_diffrn_reflns_limit_h_max 8
_diffrn_reflns_limit_h_min -11
_diffrn_reflns_limit_k_max 10
_diffrn_reflns_limit_k_min -14
_diffrn_reflns_limit_l_max 14
_diffrn_reflns_limit_l_min -18
_diffrn_reflns_number 7077
_diffrn_reflns_reduction_process
;
;
_diffrn_reflns_theta_full 27.86
_diffrn_reflns_theta_max 27.86
_diffrn_reflns_theta_min 2.35
_exptl_absorpt_coefficient_mu 0.407
_exptl_absorpt_correction_T_max 0.903
_exptl_absorpt_correction_T_min 0.872
_exptl_absorpt_correction_type multi-scan
_exptl_absorpt_process_details '(SADABS; Bruker, 2005)'
_exptl_crystal_colour 'light yellow'
_exptl_crystal_density_diffrn 1.292
_exptl_crystal_density_method 'Not Measured'
_exptl_crystal_description prism
_exptl_crystal_F_000 568
_exptl_crystal_size_max 0.35
_exptl_crystal_size_mid 0.28
_exptl_crystal_size_min 0.25
_refine_diff_density_max 0.323
_refine_diff_density_min -0.351
_refine_ls_abs_structure_details 'Flack (1983), 1320 Freidel pairs'
_refine_ls_abs_structure_Flack 0.02(8)
_refine_ls_extinction_method none
_refine_ls_goodness_of_fit_ref 1.027
_refine_ls_hydrogen_treatment mixed
_refine_ls_matrix_type full
_refine_ls_number_parameters 159
_refine_ls_number_reflns 3203
_refine_ls_number_restraints 1
_refine_ls_restrained_S_all 1.027
_refine_ls_R_factor_all 0.0484
_refine_ls_R_factor_gt 0.0384
_refine_ls_shift/su_max 0.000
_refine_ls_shift/su_mean 0.000
_refine_ls_structure_factor_coef Fsqd
_refine_ls_weighting_details 'calc w=1/[\s^2^(Fo^2^)+(0.0397P)^2^+0.2606P] where P=(Fo^2^+2Fc^2^)/3'
_refine_ls_weighting_scheme calc
_refine_ls_wR_factor_gt 0.0856
_refine_ls_wR_factor_ref 0.0916
_reflns_number_gt 2724
_reflns_number_total 3203
_reflns_threshold_expression I>2\s(I)
_cod_data_source_file hg5210.cif
_cod_data_source_block I
_cod_database_code 2234669
_cod_database_fobs_code 2234669

loop_
_symmetry_equiv_pos_site_id
_symmetry_equiv_pos_as_xyz
1 x,y,z
2 1/2-x,-y,1/2+z
3 1/2+x,1/2-y,-z
4 -x,1/2+y,1/2-z

loop_
_atom_site_aniso_label
_atom_site_aniso_U_11
_atom_site_aniso_U_22
_atom_site_aniso_U_33
_atom_site_aniso_U_12
_atom_site_aniso_U_13
_atom_site_aniso_U_23
Cl1 0.0729(4) 0.1232(6) 0.0495(3) -0.0171(5) 0.0012(3) 0.0056(3)
S1 0.0423(3) 0.0527(3) 0.0492(3) 0.0097(3) 0.0031(2) -0.0056(2)
N1 0.0541(12) 0.0517(11) 0.0528(10) 0.0153(10) 0.0027(9) -0.0101(8)
C1 0.0378(11) 0.0448(12) 0.0464(11) -0.0016(9) -0.0028(8) -0.0087(8)
C2 0.0495(12) 0.0538(13) 0.0586(13) 0.0064(10) -0.0104(11) -0.0055(11)
C3 0.0562(13) 0.0646(15) 0.0582(13) -0.0029(13) -0.0128(12) 0.0067(11)
C4 0.0476(13) 0.0704(15) 0.0462(11) -0.0142(12) -0.0063(9) -0.0003(11)
C5 0.0423(11) 0.0642(14) 0.0517(12) -0.0016(11) 0.0036(10) -0.0130(11)
C6 0.0356(10) 0.0465(11) 0.0489(11) -0.0031(9) -0.0018(9) -0.0076(9)
C7 0.0421(11) 0.0398(10) 0.0492(11) 0.0056(9) 0.0007(10) -0.0034(9)
C8 0.0575(13) 0.0375(11) 0.0653(14) -0.0031(10) -0.0026(12) -0.0005(9)
C9 0.0580(14) 0.0426(11) 0.0618(13) -0.0060(11) 0.0061(11) 0.0093(10)
C10 0.0444(11) 0.0463(11) 0.0502(11) 0.0066(10) 0.0034(10) 0.0035(9)
C11 0.0450(12) 0.0530(13) 0.0537(12) -0.0103(10) -0.0018(9) 0.0023(10)
C12 0.0386(11) 0.0559(13) 0.0540(12) -0.0016(10) 0.0030(9) 0.0083(10)
C13 0.0590(14) 0.0690(15) 0.0525(13) 0.0078(13) 0.0031(12) 0.0082(12)
C14 0.0742(18) 0.104(2) 0.0591(15) 0.0009(18) -0.0082(14) -0.0086(16)

loop_
_atom_site_type_symbol
_atom_site_label
_atom_site_fract_x
_atom_site_fract_y
_atom_site_fract_z
_atom_site_U_iso_or_equiv
_atom_site_thermal_displace_type
_atom_site_calc_flag
_atom_site_refinement_flags
_atom_site_occupancy
Cl Cl1 0.49813(9) 0.45066(8) -0.35059(4) 0.0819(3) Uani d . 1.000
S S1 0.37029(6) 0.40096(5) 0.09263(4) 0.0481(2) Uani d . 1.000
N N1 0.5350(2) 0.25670(18) -0.01023(14) 0.0529(6) Uani d D 1.000
C C1 0.3980(2) 0.43112(18) -0.03208(14) 0.0430(7) Uani d . 1.000
C C2 0.3365(2) 0.5213(2) -0.08691(16) 0.0540(7) Uani d . 1.000
C C3 0.3676(3) 0.5274(2) -0.18623(17) 0.0597(8) Uani d . 1.000
C C4 0.4593(3) 0.4430(2) -0.22640(16) 0.0547(8) Uani d . 1.000
C C5 0.5230(3) 0.3517(2) -0.17270(16) 0.0527(7) Uani d . 1.000
C C6 0.4912(2) 0.34542(18) -0.07400(14) 0.0437(6) Uani d . 1.000
C C7 0.5242(2) 0.29047(17) 0.09277(15) 0.0437(6) Uani d . 1.000
C C8 0.4828(3) 0.18328(18) 0.15561(16) 0.0534(7) Uani d . 1.000
C C9 0.4758(3) 0.21449(19) 0.26303(16) 0.0541(7) Uani d . 1.000
C C10 0.6208(3) 0.26917(19) 0.30042(15) 0.0470(6) Uani d . 1.000
C C11 0.6605(2) 0.3776(2) 0.23844(15) 0.0506(7) Uani d . 1.000
C C12 0.6673(2) 0.3484(2) 0.12979(15) 0.0495(7) Uani d . 1.000
C C13 0.6130(3) 0.2992(2) 0.40837(16) 0.0602(8) Uani d . 1.000
C C14 0.7593(3) 0.3396(3) 0.4523(2) 0.0791(10) Uani d . 1.000
H H1N 0.611(2) 0.214(2) -0.0203(19) 0.078(9) Uiso d D 1.000
H H2 0.27450 0.57770 -0.05800 0.0650 Uiso c R 1.000
H H3 0.32680 0.58780 -0.22450 0.0720 Uiso c R 1.000
H H5 0.58560 0.29600 -0.20200 0.0630 Uiso c R 1.000
H H8A 0.38670 0.15290 0.13500 0.0640 Uiso c R 1.000
H H8B 0.55560 0.12030 0.14590 0.0640 Uiso c R 1.000
H H9A 0.45400 0.14260 0.30000 0.0650 Uiso c R 1.000
H H9B 0.39520 0.27080 0.27370 0.0650 Uiso c R 1.000
H H10 0.69960 0.20940 0.29160 0.0560 Uiso c R 1.000
H H11A 0.75630 0.40850 0.25920 0.0610 Uiso c R 1.000
H H11B 0.58700 0.43990 0.24900 0.0610 Uiso c R 1.000
H H12A 0.68540 0.42150 0.09350 0.0590 Uiso c R 1.000
H H12B 0.75000 0.29450 0.11790 0.0590 Uiso c R 1.000
H H13A 0.53990 0.36200 0.41780 0.0720 Uiso c R 1.000
H H13B 0.57860 0.22900 0.44340 0.0720 Uiso c R 1.000
H H14A 0.83630 0.28400 0.43480 0.1190 Uiso c R 1.000
H H14B 0.75030 0.34280 0.52190 0.1190 Uiso c R 1.000
H H14C 0.78410 0.41770 0.42790 0.1190 Uiso c R 1.000

loop_
_atom_type_symbol
_atom_type_description
_atom_type_scat_dispersion_real
_atom_type_scat_dispersion_imag
_atom_type_scat_source
C C 0.0033 0.0016 ' International Tables Vol C Tables 4.2.6.8 and 6.1.1.4'
H H 0.0000 0.0000 ' International Tables Vol C Tables 4.2.6.8 and 6.1.1.4'
Cl Cl 0.1484 0.1585 ' International Tables Vol C Tables 4.2.6.8 and 6.1.1.4'
N N 0.0061 0.0033 ' International Tables Vol C Tables 4.2.6.8 and 6.1.1.4'
S S 0.1246 0.1234 ' International Tables Vol C Tables 4.2.6.8 and 6.1.1.4'

loop_
_geom_angle_atom_site_label_1
_geom_angle_atom_site_label_2
_geom_angle_atom_site_label_3
_geom_angle
_geom_angle_publ_flag
C1 S1 C7 91.30(9) no
C6 N1 C7 114.09(17) no
C6 N1 H1N 122.2(17) no
C7 N1 H1N 110.9(18) no
S1 C1 C2 127.99(16) no
S1 C1 C6 110.75(14) no
C2 C1 C6 121.23(18) no
C1 C2 C3 119.4(2) no
C2 C3 C4 118.8(2) no
Cl1 C4 C5 118.36(18) no
C3 C4 C5 122.9(2) no
Cl1 C4 C3 118.77(18) no
C4 C5 C6 118.2(2) no
N1 C6 C5 126.69(19) no
N1 C6 C1 113.71(17) no
C1 C6 C5 119.46(19) no
S1 C7 C12 110.33(14) no
N1 C7 C8 111.13(16) no
S1 C7 C8 109.97(14) no
C8 C7 C12 110.53(17) no
N1 C7 C12 111.96(16) no
S1 C7 N1 102.68(13) no
C7 C8 C9 112.37(17) no
C8 C9 C10 112.5(2) no
C9 C10 C13 112.1(2) no
C11 C10 C13 112.33(18) no
C9 C10 C11 109.28(18) no
C10 C11 C12 112.66(18) no
C7 C12 C11 112.43(16) no
C10 C13 C14 114.4(2) no
C1 C2 H2 120.00 no
C3 C2 H2 120.00 no
C2 C3 H3 121.00 no
C4 C3 H3 121.00 no
C4 C5 H5 121.00 no
C6 C5 H5 121.00 no
C7 C8 H8A 109.00 no
C7 C8 H8B 109.00 no
C9 C8 H8A 109.00 no
C9 C8 H8B 109.00 no
H8A C8 H8B 108.00 no
C8 C9 H9A 109.00 no
C8 C9 H9B 109.00 no
C10 C9 H9A 109.00 no
C10 C9 H9B 109.00 no
H9A C9 H9B 108.00 no
C9 C10 H10 108.00 no
C11 C10 H10 108.00 no
C13 C10 H10 108.00 no
C10 C11 H11A 109.00 no
C10 C11 H11B 109.00 no
C12 C11 H11A 109.00 no
C12 C11 H11B 109.00 no
H11A C11 H11B 108.00 no
C7 C12 H12A 109.00 no
C7 C12 H12B 109.00 no
C11 C12 H12A 109.00 no
C11 C12 H12B 109.00 no
H12A C12 H12B 108.00 no
C10 C13 H13A 109.00 no
C10 C13 H13B 109.00 no
C14 C13 H13A 109.00 no
C14 C13 H13B 109.00 no
H13A C13 H13B 108.00 no
C13 C14 H14A 109.00 no
C13 C14 H14B 110.00 no
C13 C14 H14C 109.00 no
H14A C14 H14B 110.00 no
H14A C14 H14C 109.00 no
H14B C14 H14C 109.00 no

loop_
_geom_bond_atom_site_label_1
_geom_bond_atom_site_label_2
_geom_bond_distance
_geom_bond_publ_flag
Cl1 C4 1.742(2) no
S1 C1 1.762(2) no
S1 C7 1.854(2) no
N1 C6 1.379(3) no
N1 C7 1.466(3) no
N1 H1N 0.84(2) no
C1 C6 1.396(3) no
C1 C2 1.373(3) no
C2 C3 1.393(3) no
C3 C4 1.368(3) no
C4 C5 1.382(3) no
C5 C6 1.386(3) no
C7 C8 1.521(3) no
C7 C12 1.527(3) no
C8 C9 1.516(3) no
C9 C10 1.528(4) no
C10 C11 1.522(3) no
C10 C13 1.520(3) no
C11 C12 1.527(3) no
C13 C14 1.515(4) no
C2 H2 0.9300 no
C3 H3 0.9300 no
C5 H5 0.9300 no
C8 H8A 0.9700 no
C8 H8B 0.9700 no
C9 H9A 0.9700 no
C9 H9B 0.9700 no
C10 H10 0.9800 no
C11 H11A 0.9700 no
C11 H11B 0.9700 no
C12 H12A 0.9700 no
C12 H12B 0.9700 no
C13 H13A 0.9700 no
C13 H13B 0.9700 no
C14 H14A 0.9600 no
C14 H14B 0.9600 no
C14 H14C 0.9600 no

loop_
_geom_hbond_atom_site_label_D
_geom_hbond_atom_site_label_H
_geom_hbond_atom_site_label_A
_geom_hbond_site_symmetry_A
_geom_hbond_distance_DH
_geom_hbond_distance_HA
_geom_hbond_distance_DA
_geom_hbond_angle_DHA
_geom_hbond_publ_flag
N1 H1N S1 3_555 0.84(2) 2.84(2) 3.669(2) 168(2) yes

loop_
_geom_torsion_atom_site_label_1
_geom_torsion_atom_site_label_2
_geom_torsion_atom_site_label_3
_geom_torsion_atom_site_label_4
_geom_torsion
_geom_torsion_publ_flag
C7 S1 C1 C2 -169.63(19) no
C7 S1 C1 C6 12.78(15) no
C1 S1 C7 N1 -22.42(13) no
C1 S1 C7 C8 -140.76(15) no
C1 S1 C7 C12 97.06(15) no
C6 N1 C7 S1 28.68(19) no
C6 N1 C7 C8 146.21(18) no
C6 N1 C7 C12 -89.7(2) no
C7 N1 C6 C1 -21.5(2) no
C7 N1 C6 C5 162.7(2) no
S1 C1 C2 C3 -177.34(17) no
C6 C1 C2 C3 0.0(3) no
S1 C1 C6 N1 2.0(2) no
S1 C1 C6 C5 178.12(17) no
C2 C1 C6 N1 -175.77(18) no
C2 C1 C6 C5 0.3(3) no
C1 C2 C3 C4 -0.1(3) no
C2 C3 C4 C5 -0.1(4) no
C2 C3 C4 Cl1 179.98(18) no
Cl1 C4 C5 C6 -179.63(18) no
C3 C4 C5 C6 0.5(4) no
C4 C5 C6 N1 175.0(2) no
C4 C5 C6 C1 -0.6(3) no
S1 C7 C8 C9 -68.9(2) no
N1 C7 C8 C9 178.09(19) no
C12 C7 C8 C9 53.2(3) no
S1 C7 C12 C11 69.5(2) no
N1 C7 C12 C11 -176.80(17) no
C8 C7 C12 C11 -52.3(2) no
C7 C8 C9 C10 -56.0(3) no
C8 C9 C10 C11 55.3(2) no
C8 C9 C10 C13 -179.54(18) no
C9 C10 C11 C12 -54.5(2) no
C13 C10 C11 C12 -179.53(19) no
C9 C10 C13 C14 172.9(2) no
C11 C10 C13 C14 -63.6(3) no
C10 C11 C12 C7 54.5(2) no
